data_7708018
loop_
_publ_author_name
'Tidwell, John R.'
'Dutton, Jason L.'
'Martin, Caleb D.'

_publ_section_title
;
 Antimony diiminopyridine complexes
;
_journal_issue 34
_journal_name_full 'Dalton Transactions'
_journal_page_first 11716
_journal_page_last 11719
_journal_paper_doi 10.1039/D1DT02085D
_journal_volume 50
_journal_year 2021
_chemical_formula_moiety 'C33 H43 Cl2 N3 Sb, C F3 O3 S, C6 H6'
_chemical_formula_sum 'C40 H49 Cl2 F3 N3 O3 S Sb'
_chemical_formula_weight 901.53
_chemical_name_systematic 2CH3
_chemical_properties_physical Air-sensitive,Moisture-sensitive
_space_group_crystal_system monoclinic
_space_group_IT_number 14
_space_group_name_Hall '-P 2ybc'
_space_group_name_H-M_alt 'P 1 21/c 1'
_atom_sites_solution_hydrogens geom
_atom_sites_solution_primary direct
_audit_creation_method SHELXL-2013
_audit_update_record
;
2021-06-22 deposited with the CCDC.	2021-08-11 downloaded from the CCDC.
;
_cell_angle_alpha 90
_cell_angle_beta 106.4215(15)
_cell_angle_gamma 90
_cell_formula_units_Z 4
_cell_length_a 17.5725(7)
_cell_length_b 15.1574(7)
_cell_length_c 16.5994(7)
_cell_measurement_reflns_used 9250
_cell_measurement_temperature 150(2)
_cell_measurement_theta_max 28.30
_cell_measurement_theta_min 2.40
_cell_volume 4241.0(3)
_computing_cell_refinement 'Bruker SAINT'
_computing_data_collection 'Bruker APEX2'
_computing_data_reduction 'Bruker SAINT'
_computing_molecular_graphics 'Bruker SHELXTL'
_computing_publication_material 'Bruker SHELXTL'
_computing_structure_refinement 'SHELXL-2013 (Sheldrick, 2013)'
_computing_structure_solution 'SHELXS-97 (Sheldrick 2008)'
_diffrn_ambient_temperature 150(2)
_diffrn_measured_fraction_theta_full 0.998
_diffrn_measured_fraction_theta_max 0.999
_diffrn_measurement_device_type 'Bruker APEX-II CCD'
_diffrn_measurement_method '\f and \w scans'
_diffrn_radiation_type MoK\a
_diffrn_radiation_wavelength 0.71073
_diffrn_reflns_av_R_equivalents 0.0432
_diffrn_reflns_av_unetI/netI 0.0124
_diffrn_reflns_Laue_measured_fraction_full 0.998
_diffrn_reflns_Laue_measured_fraction_max 0.999
_diffrn_reflns_limit_h_max 23
_diffrn_reflns_limit_h_min -23
_diffrn_reflns_limit_k_max 19
_diffrn_reflns_limit_k_min -19
_diffrn_reflns_limit_l_max 21
_diffrn_reflns_limit_l_min -21
_diffrn_reflns_number 228261
_diffrn_reflns_point_group_measured_fraction_full 0.998
_diffrn_reflns_point_group_measured_fraction_max 0.999
_diffrn_reflns_theta_full 25.242
_diffrn_reflns_theta_max 27.877
_diffrn_reflns_theta_min 2.558
_exptl_absorpt_coefficient_mu 0.878
_exptl_absorpt_correction_T_max 0.846
_exptl_absorpt_correction_T_min 0.720
_exptl_absorpt_correction_type multi-scan
_exptl_absorpt_process_details PSIabs
_exptl_crystal_colour yellow
_exptl_crystal_density_diffrn 1.412
_exptl_crystal_description plate
_exptl_crystal_F_000 1848
_exptl_crystal_recrystallization_method 'Vapor Diffusion benzene/toluene'
_exptl_crystal_size_max 0.287
_exptl_crystal_size_mid 0.253
_exptl_crystal_size_min 0.092
_refine_diff_density_max 1.151
_refine_diff_density_min -0.639
_refine_diff_density_rms 0.073
_refine_ls_extinction_method none
_refine_ls_goodness_of_fit_ref 1.054
_refine_ls_hydrogen_treatment constr
_refine_ls_matrix_type full
_refine_ls_number_parameters 453
_refine_ls_number_reflns 10096
_refine_ls_number_restraints 3
_refine_ls_restrained_S_all 1.088
_refine_ls_R_factor_all 0.0352
_refine_ls_R_factor_gt 0.0314
_refine_ls_shift/su_max 0.001
_refine_ls_shift/su_mean 0.000
_refine_ls_structure_factor_coef Fsqd
_refine_ls_weighting_details 'w=1/[\s^2^(Fo^2^)+(0.0440P)^2^+4.7769P] where P=(Fo^2^+2Fc^2^)/3'
_refine_ls_weighting_scheme calc
_refine_ls_wR_factor_gt 0.0859
_refine_ls_wR_factor_ref 0.0894
_reflns_Friedel_coverage 0.000
_reflns_number_gt 9154
_reflns_number_total 10096
_reflns_threshold_expression 'I > 2\s(I)'
_cod_data_source_file d1dt02085d1.cif
_cod_data_source_block 2CH3
_cod_depositor_comments
;
The following automatic conversions were performed:

data item '_exptl_absorpt_correction_type' value 'MULTI-SCAN' was
changed to 'multi-scan' in accordance with the
/home/data/users/saulius/crontab/automatic-downloads/rss-feeds/RSC/lib/dictionaries/cif_core.dic
dictionary named 'cif_core.dic' version 2.4.2 last updated on
2011-04-26.

data item '_atom_sites_solution_primary' value 'DIRECT METHODS' was
changed to 'direct'.

Automatic conversion script
Id: cif_fix_values 7556 2019-12-06 15:28:31Z antanas 

 Adding full bibliography for 7708018--7708020.cif.
;
_cod_original_sg_symbol_H-M 'P 21/c'
_cod_database_code 7708018
_shelx_space_group_comment
; 
The symmetry employed for this shelxl refinement is uniquely defined 
by the following loop, which should always be used as a source of 
symmetry information in preference to the above space-group names. 
They are only intended as comments. 
;
_shelx_estimated_absorpt_t_min 0.787
_shelx_estimated_absorpt_t_max 0.924
_shelxl_version_number 2013-3

loop_
_space_group_symop_operation_xyz
'x, y, z'
'-x, y+1/2, -z+1/2'
'-x, -y, -z'
'x, -y-1/2, z-1/2'

loop_
_atom_site_label
_atom_site_type_symbol
_atom_site_fract_x
_atom_site_fract_y
_atom_site_fract_z
_atom_site_U_iso_or_equiv
_atom_site_adp_type
_atom_site_occupancy
_atom_site_site_symmetry_order
_atom_site_calc_flag
_atom_site_refinement_flags_posn
_atom_site_refinement_flags_adp
_atom_site_refinement_flags_occupancy
_atom_site_disorder_assembly
_atom_site_disorder_group
C35 C 0.1245(5) 0.1402(6) 0.0873(8) 0.154(2) Uani 0.475(4) 1 d G . P A 1
H35 H 0.0694 0.1534 0.0718 0.185 Uiso 0.475(4) 1 calc R U P A 1
C38 C 0.1627(7) 0.1137(6) 0.1689(7) 0.154(2) Uani 0.475(4) 1 d G . P A 1
H38 H 0.1338 0.1088 0.2092 0.185 Uiso 0.475(4) 1 calc R U P A 1
C39 C 0.2433(7) 0.0945(6) 0.1916(5) 0.154(2) Uani 0.475(4) 1 d G . P A 1
H39 H 0.2695 0.0763 0.2474 0.185 Uiso 0.475(4) 1 calc R U P A 1
C36 C 0.2857(5) 0.1017(6) 0.1328(8) 0.154(2) Uani 0.475(4) 1 d G . P A 1
H36 H 0.3408 0.0885 0.1483 0.185 Uiso 0.475(4) 1 calc R U P A 1
C37 C 0.2474(7) 0.1282(6) 0.0512(7) 0.154(2) Uani 0.475(4) 1 d G . P A 1
H37 H 0.2764 0.1331 0.0110 0.185 Uiso 0.475(4) 1 calc R U P A 1
C40 C 0.1668(7) 0.1475(6) 0.0285(6) 0.154(2) Uani 0.475(4) 1 d G . P A 1
H40 H 0.1407 0.1656 -0.0273 0.185 Uiso 0.475(4) 1 calc R U P A 1
C35A C 0.0644(5) 0.0730(5) -0.0212(5) 0.154(2) Uani 0.525(4) 1 d G . P A 2
H35A H 0.0362 0.0533 -0.0758 0.185 Uiso 0.525(4) 1 calc R U P A 2
C36A C 0.1341(6) 0.1209(5) -0.0093(6) 0.154(2) Uani 0.525(4) 1 d G . P A 2
H36A H 0.1536 0.1340 -0.0559 0.185 Uiso 0.525(4) 1 calc R U P A 2
C37A C 0.1754(5) 0.1496(5) 0.0706(7) 0.154(2) Uani 0.525(4) 1 d G . P A 2
H37A H 0.2230 0.1824 0.0787 0.185 Uiso 0.525(4) 1 calc R U P A 2
C38A C 0.1469(6) 0.1304(6) 0.1387(5) 0.154(2) Uani 0.525(4) 1 d G . P A 2
H38A H 0.1751 0.1501 0.1933 0.185 Uiso 0.525(4) 1 calc R U P A 2
C39A C 0.0771(6) 0.0825(5) 0.1268(5) 0.154(2) Uani 0.525(4) 1 d G . P A 2
H39A H 0.0577 0.0694 0.1734 0.185 Uiso 0.525(4) 1 calc R U P A 2
C40A C 0.0359(5) 0.0538(4) 0.0469(6) 0.154(2) Uani 0.525(4) 1 d G . P A 2
H40A H -0.0118 0.0211 0.0388 0.185 Uiso 0.525(4) 1 calc R U P A 2
Sb1 Sb 0.30650(2) 0.62939(2) 0.15622(2) 0.02451(5) Uani 1 1 d . . . . .
Cl1 Cl 0.38064(3) 0.61903(4) 0.05846(4) 0.03636(13) Uani 1 1 d . . . . .
Cl2 Cl 0.43851(4) 0.65270(5) 0.26482(4) 0.05057(17) Uani 1 1 d . . . . .
S1 S 0.08058(4) 0.62291(4) 0.21035(4) 0.03953(14) Uani 1 1 d . . . . .
O1 O 0.15234(12) 0.65163(16) 0.19395(15) 0.0580(6) Uani 1 1 d . . . . .
O2 O 0.08590(18) 0.6143(2) 0.29691(16) 0.0793(8) Uani 1 1 d . . . . .
O3 O 0.04162(14) 0.55285(16) 0.15657(18) 0.0751(8) Uani 1 1 d . . . . .
C34 C 0.0152(2) 0.7162(2) 0.1760(2) 0.0584(8) Uani 1 1 d . . . . .
F1 F 0.00339(16) 0.73151(16) 0.09539(14) 0.0858(7) Uani 1 1 d . . . . .
F2 F 0.04220(16) 0.78788(15) 0.22000(17) 0.0961(8) Uani 1 1 d . . . . .
F3 F -0.05681(13) 0.7013(2) 0.18411(19) 0.1018(9) Uani 1 1 d . . . . .
N1 N 0.19794(10) 0.65039(12) 0.03904(10) 0.0240(3) Uani 1 1 d . . . . .
N2 N 0.29004(10) 0.77736(12) 0.12549(11) 0.0258(3) Uani 1 1 d . . . . .
N3 N 0.25004(10) 0.48977(12) 0.08450(11) 0.0267(3) Uani 1 1 d . . . . .
C1 C 0.15119(11) 0.58277(14) 0.00339(12) 0.0253(4) Uani 1 1 d . . . . .
C2 C 0.07924(12) 0.59764(16) -0.05754(13) 0.0304(4) Uani 1 1 d . . . . .
H2 H 0.0461 0.5496 -0.0823 0.036 Uiso 1 1 calc R U . . .
C3 C 0.05719(13) 0.68335(17) -0.08109(14) 0.0338(5) Uani 1 1 d . . . . .
H3 H 0.0092 0.6947 -0.1236 0.041 Uiso 1 1 calc R U . . .
C4 C 0.10501(13) 0.75288(16) -0.04285(13) 0.0307(4) Uani 1 1 d . . . . .
H4 H 0.0902 0.8122 -0.0581 0.037 Uiso 1 1 calc R U . . .
C5 C 0.17534(12) 0.73350(14) 0.01854(12) 0.0254(4) Uani 1 1 d . . . . .
C6 C 0.22840(12) 0.80297(14) 0.06768(13) 0.0276(4) Uani 1 1 d . . . . .
C7 C 0.18051(12) 0.49303(15) 0.03298(13) 0.0283(4) Uani 1 1 d . . . . .
C8 C 0.20516(15) 0.89688(17) 0.04912(17) 0.0407(5) Uani 1 1 d . . . . .
H8A H 0.2462 0.9353 0.0841 0.061 Uiso 1 1 calc R U . . .
H8B H 0.1546 0.9080 0.0614 0.061 Uiso 1 1 calc R U . . .
H8C H 0.1993 0.9091 -0.0103 0.061 Uiso 1 1 calc R U . . .
C9 C 0.12791(16) 0.41585(18) 0.0028(2) 0.0482(7) Uani 1 1 d . . . . .
H9A H 0.1559 0.3615 0.0260 0.072 Uiso 1 1 calc R U . . .
H9B H 0.1133 0.4136 -0.0587 0.072 Uiso 1 1 calc R U . . .
H9C H 0.0799 0.4216 0.0213 0.072 Uiso 1 1 calc R U . . .
C10 C 0.34329(13) 0.84048(15) 0.17906(13) 0.0289(4) Uani 1 1 d . . . . .
C11 C 0.33251(15) 0.85847(17) 0.25783(15) 0.0379(5) Uani 1 1 d . . . . .
C12 C 0.38657(17) 0.9156(2) 0.31024(17) 0.0480(7) Uani 1 1 d . . . . .
H12 H 0.3816 0.9283 0.3646 0.058 Uiso 1 1 calc R U . . .
C13 C 0.44688(17) 0.9539(2) 0.28493(18) 0.0501(7) Uani 1 1 d . . . . .
H13 H 0.4829 0.9929 0.3217 0.060 Uiso 1 1 calc R U . . .
C14 C 0.45544(15) 0.93612(19) 0.20648(17) 0.0426(6) Uani 1 1 d . . . . .
H14 H 0.4970 0.9637 0.1896 0.051 Uiso 1 1 calc R U . . .
C15 C 0.40432(14) 0.87838(15) 0.15153(15) 0.0326(5) Uani 1 1 d . . . . .
C16 C 0.26385(17) 0.8207(2) 0.28571(17) 0.0494(7) Uani 1 1 d . . . . .
H16 H 0.2291 0.7874 0.2371 0.059 Uiso 1 1 calc R U . . .
C17 C 0.41537(15) 0.86106(18) 0.06531(16) 0.0396(5) Uani 1 1 d . . . . .
H17 H 0.3749 0.8166 0.0360 0.048 Uiso 1 1 calc R U . . .
C18 C 0.2915(2) 0.7560(3) 0.3587(2) 0.0682(10) Uani 1 1 d . . . . .
H18A H 0.3226 0.7088 0.3429 0.102 Uiso 1 1 calc R U . . .
H18B H 0.2453 0.7305 0.3719 0.102 Uiso 1 1 calc R U . . .
H18C H 0.3244 0.7872 0.4080 0.102 Uiso 1 1 calc R U . . .
C19 C 0.2139(2) 0.8944(3) 0.3074(3) 0.0773(12) Uani 1 1 d . . . . .
H19A H 0.2457 0.9269 0.3565 0.116 Uiso 1 1 calc R U . . .
H19B H 0.1674 0.8688 0.3202 0.116 Uiso 1 1 calc R U . . .
H19C H 0.1965 0.9347 0.2596 0.116 Uiso 1 1 calc R U . . .
C20 C 0.40185(19) 0.9455(2) 0.01249(19) 0.0579(8) Uani 1 1 d . . . . .
H20A H 0.3474 0.9662 0.0044 0.087 Uiso 1 1 calc R U . . .
H20B H 0.4104 0.9333 -0.0423 0.087 Uiso 1 1 calc R U . . .
H20C H 0.4391 0.9911 0.0416 0.087 Uiso 1 1 calc R U . . .
C21 C 0.49713(17) 0.8240(2) 0.07112(19) 0.0507(7) Uani 1 1 d . . . . .
H21A H 0.5377 0.8675 0.0978 0.076 Uiso 1 1 calc R U . . .
H21B H 0.5009 0.8108 0.0146 0.076 Uiso 1 1 calc R U . . .
H21C H 0.5055 0.7698 0.1047 0.076 Uiso 1 1 calc R U . . .
C22 C 0.28834(12) 0.40950(15) 0.12049(14) 0.0300(4) Uani 1 1 d . . . . .
C23 C 0.33810(16) 0.36553(17) 0.08061(17) 0.0385(5) Uani 1 1 d . . . . .
C24 C 0.38244(19) 0.2950(2) 0.1230(2) 0.0548(8) Uani 1 1 d . . . . .
H24 H 0.4167 0.2640 0.0978 0.066 Uiso 1 1 calc R U . . .
C25 C 0.3775(2) 0.2694(2) 0.2011(2) 0.0623(9) Uani 1 1 d . . . . .
H25 H 0.4092 0.2219 0.2295 0.075 Uiso 1 1 calc R U . . .
C26 C 0.32708(17) 0.3121(2) 0.23800(18) 0.0487(7) Uani 1 1 d . . . . .
H26 H 0.3234 0.2926 0.2912 0.058 Uiso 1 1 calc R U . . .
C27 C 0.28135(14) 0.38316(16) 0.19911(15) 0.0344(5) Uani 1 1 d . . . . .
C28 C 0.34206(17) 0.39089(19) -0.00661(16) 0.0439(6) Uani 1 1 d . . . . .
H28 H 0.3138 0.4484 -0.0220 0.053 Uiso 1 1 calc R U . . .
C29 C 0.22519(14) 0.42780(17) 0.24085(15) 0.0365(5) Uani 1 1 d . . . . .
H29 H 0.1994 0.4780 0.2042 0.044 Uiso 1 1 calc R U . . .
C30 C 0.4277(2) 0.4026(2) -0.0101(2) 0.0574(8) Uani 1 1 d . . . . .
H30A H 0.4528 0.4510 0.0271 0.086 Uiso 1 1 calc R U . . .
H30B H 0.4278 0.4163 -0.0678 0.086 Uiso 1 1 calc R U . . .
H30C H 0.4574 0.3479 0.0080 0.086 Uiso 1 1 calc R U . . .
C31 C 0.2992(2) 0.3214(3) -0.0705(2) 0.0705(10) Uani 1 1 d . . . . .
H31A H 0.3260 0.2644 -0.0567 0.106 Uiso 1 1 calc R U . . .
H31B H 0.2999 0.3394 -0.1270 0.106 Uiso 1 1 calc R U . . .
H31C H 0.2441 0.3160 -0.0687 0.106 Uiso 1 1 calc R U . . .
C32 C 0.15969(19) 0.3642(2) 0.2477(2) 0.0551(8) Uani 1 1 d . . . . .
H32A H 0.1330 0.3403 0.1920 0.083 Uiso 1 1 calc R U . . .
H32B H 0.1211 0.3958 0.2696 0.083 Uiso 1 1 calc R U . . .
H32C H 0.1830 0.3158 0.2858 0.083 Uiso 1 1 calc R U . . .
C33 C 0.2686(2) 0.4656(2) 0.32672(17) 0.0540(7) Uani 1 1 d . . . . .
H33A H 0.2924 0.4174 0.3649 0.081 Uiso 1 1 calc R U . . .
H33B H 0.2309 0.4978 0.3495 0.081 Uiso 1 1 calc R U . . .
H33C H 0.3104 0.5059 0.3210 0.081 Uiso 1 1 calc R U . . .

loop_
_atom_site_aniso_label
_atom_site_aniso_U_11
_atom_site_aniso_U_22
_atom_site_aniso_U_33
_atom_site_aniso_U_23
_atom_site_aniso_U_13
_atom_site_aniso_U_12
C35 0.201(5) 0.078(2) 0.160(5) 0.002(3) 0.014(4) 0.044(2)
C38 0.201(5) 0.078(2) 0.160(5) 0.002(3) 0.014(4) 0.044(2)
C39 0.201(5) 0.078(2) 0.160(5) 0.002(3) 0.014(4) 0.044(2)
C36 0.201(5) 0.078(2) 0.160(5) 0.002(3) 0.014(4) 0.044(2)
C37 0.201(5) 0.078(2) 0.160(5) 0.002(3) 0.014(4) 0.044(2)
C40 0.201(5) 0.078(2) 0.160(5) 0.002(3) 0.014(4) 0.044(2)
C35A 0.201(5) 0.078(2) 0.160(5) 0.002(3) 0.014(4) 0.044(2)
C36A 0.201(5) 0.078(2) 0.160(5) 0.002(3) 0.014(4) 0.044(2)
C37A 0.201(5) 0.078(2) 0.160(5) 0.002(3) 0.014(4) 0.044(2)
C38A 0.201(5) 0.078(2) 0.160(5) 0.002(3) 0.014(4) 0.044(2)
C39A 0.201(5) 0.078(2) 0.160(5) 0.002(3) 0.014(4) 0.044(2)
C40A 0.201(5) 0.078(2) 0.160(5) 0.002(3) 0.014(4) 0.044(2)
Sb1 0.02026(8) 0.03100(8) 0.02023(8) 0.00146(5) 0.00240(5) -0.00234(5)
Cl1 0.0308(3) 0.0438(3) 0.0392(3) 0.0055(2) 0.0175(2) 0.0036(2)
Cl2 0.0310(3) 0.0599(4) 0.0466(4) 0.0020(3) -0.0122(3) -0.0052(3)
S1 0.0316(3) 0.0503(4) 0.0376(3) -0.0136(3) 0.0114(2) -0.0085(2)
O1 0.0419(11) 0.0716(14) 0.0694(14) -0.0103(12) 0.0301(10) -0.0081(10)
O2 0.0776(18) 0.120(2) 0.0477(13) 0.0022(14) 0.0303(13) 0.0094(16)
O3 0.0536(13) 0.0513(13) 0.0966(19) -0.0247(13) -0.0173(13) -0.0067(10)
C34 0.0534(17) 0.0633(19) 0.0562(18) -0.0239(15) 0.0120(14) 0.0057(14)
F1 0.1074(18) 0.0769(15) 0.0662(13) 0.0033(11) 0.0134(13) 0.0275(13)
F2 0.0995(18) 0.0657(14) 0.1083(19) -0.0446(13) 0.0054(15) 0.0102(13)
F3 0.0497(12) 0.133(2) 0.125(2) -0.0294(18) 0.0278(13) 0.0231(13)
N1 0.0198(8) 0.0311(9) 0.0200(8) -0.0010(6) 0.0042(6) 0.0001(6)
N2 0.0239(8) 0.0309(9) 0.0219(8) -0.0025(7) 0.0056(6) -0.0035(7)
N3 0.0229(8) 0.0334(9) 0.0233(8) 0.0003(7) 0.0058(6) 0.0012(7)
C1 0.0197(9) 0.0342(11) 0.0215(9) -0.0030(8) 0.0049(7) -0.0003(8)
C2 0.0217(9) 0.0393(12) 0.0269(10) -0.0043(9) 0.0015(8) -0.0030(8)
C3 0.0223(10) 0.0476(13) 0.0266(10) 0.0000(9) -0.0008(8) 0.0044(9)
C4 0.0263(10) 0.0371(11) 0.0263(10) 0.0011(8) 0.0036(8) 0.0050(8)
C5 0.0220(9) 0.0334(10) 0.0209(9) -0.0013(8) 0.0065(7) 0.0002(8)
C6 0.0246(9) 0.0329(11) 0.0260(10) -0.0016(8) 0.0081(8) -0.0003(8)
C7 0.0234(9) 0.0351(11) 0.0250(9) -0.0037(8) 0.0049(8) -0.0016(8)
C8 0.0366(12) 0.0320(12) 0.0478(14) 0.0002(10) 0.0025(11) 0.0027(10)
C9 0.0358(13) 0.0360(13) 0.0609(17) -0.0010(12) -0.0058(12) -0.0042(10)
C10 0.0272(10) 0.0303(10) 0.0263(10) -0.0030(8) 0.0030(8) -0.0053(8)
C11 0.0371(12) 0.0474(14) 0.0294(11) -0.0089(10) 0.0097(10) -0.0129(10)
C12 0.0481(15) 0.0629(18) 0.0328(12) -0.0179(12) 0.0111(11) -0.0209(13)
C13 0.0461(15) 0.0583(17) 0.0427(14) -0.0178(13) 0.0073(12) -0.0240(13)
C14 0.0366(12) 0.0492(14) 0.0413(13) -0.0061(11) 0.0098(10) -0.0171(11)
C15 0.0296(11) 0.0374(12) 0.0299(11) -0.0013(9) 0.0071(9) -0.0061(9)
C16 0.0494(15) 0.0695(19) 0.0340(12) -0.0202(12) 0.0195(11) -0.0270(14)
C17 0.0353(12) 0.0530(15) 0.0324(12) -0.0027(10) 0.0128(10) -0.0129(10)
C18 0.090(3) 0.080(2) 0.0426(16) -0.0093(16) 0.0313(17) -0.036(2)
C19 0.061(2) 0.108(3) 0.077(2) -0.031(2) 0.042(2) -0.021(2)
C20 0.0515(17) 0.080(2) 0.0442(15) 0.0181(15) 0.0162(13) -0.0036(15)
C21 0.0431(14) 0.0633(18) 0.0506(16) -0.0046(14) 0.0212(13) -0.0057(13)
C22 0.0248(10) 0.0343(11) 0.0293(10) 0.0025(9) 0.0052(8) 0.0025(8)
C23 0.0372(13) 0.0439(13) 0.0358(12) 0.0047(10) 0.0125(10) 0.0108(10)
C24 0.0553(17) 0.0591(18) 0.0567(17) 0.0160(14) 0.0266(14) 0.0292(14)
C25 0.0597(19) 0.070(2) 0.0620(19) 0.0314(16) 0.0246(16) 0.0350(16)
C26 0.0469(15) 0.0579(17) 0.0429(14) 0.0212(13) 0.0153(12) 0.0135(13)
C27 0.0278(10) 0.0428(13) 0.0319(11) 0.0042(9) 0.0074(9) 0.0007(9)
C28 0.0504(15) 0.0502(15) 0.0352(12) 0.0045(11) 0.0189(11) 0.0173(12)
C29 0.0349(11) 0.0444(13) 0.0328(11) 0.0042(10) 0.0138(9) -0.0008(10)
C30 0.0594(18) 0.0649(19) 0.0590(18) 0.0129(15) 0.0347(15) 0.0196(16)
C31 0.084(3) 0.086(3) 0.0441(17) -0.0153(17) 0.0218(17) 0.003(2)
C32 0.0420(15) 0.0627(19) 0.068(2) 0.0014(15) 0.0275(15) -0.0086(13)
C33 0.0635(19) 0.0629(18) 0.0363(14) -0.0039(13) 0.0151(13) -0.0070(15)

loop_
_atom_type_symbol
_atom_type_description
_atom_type_scat_dispersion_real
_atom_type_scat_dispersion_imag
_atom_type_scat_source
C C 0.0033 0.0016 'International Tables Vol C Tables 4.2.6.8 and 6.1.1.4'
H H 0.0000 0.0000 'International Tables Vol C Tables 4.2.6.8 and 6.1.1.4'
N N 0.0061 0.0033 'International Tables Vol C Tables 4.2.6.8 and 6.1.1.4'
O O 0.0106 0.0060 'International Tables Vol C Tables 4.2.6.8 and 6.1.1.4'
F F 0.0171 0.0103 'International Tables Vol C Tables 4.2.6.8 and 6.1.1.4'
S S 0.1246 0.1234 'International Tables Vol C Tables 4.2.6.8 and 6.1.1.4'
Cl Cl 0.1484 0.1585 'International Tables Vol C Tables 4.2.6.8 and 6.1.1.4'
Sb Sb -0.5866 1.5461 'International Tables Vol C Tables 4.2.6.8 and 6.1.1.4'

loop_
_geom_angle_atom_site_label_1
_geom_angle_atom_site_label_2
_geom_angle_atom_site_label_3
_geom_angle
_geom_angle_site_symmetry_1
_geom_angle_site_symmetry_3
_geom_angle_publ_flag
C38 C35 C40 120.0 . . ?
C38 C35 H35 120.0 . . ?
C40 C35 H35 120.0 . . ?
C39 C38 C35 120.0 . . ?
C39 C38 H38 120.0 . . ?
C35 C38 H38 120.0 . . ?
C38 C39 C36 120.0 . . ?
C38 C39 H39 120.0 . . ?
C36 C39 H39 120.0 . . ?
C37 C36 C39 120.0 . . ?
C37 C36 H36 120.0 . . ?
C39 C36 H36 120.0 . . ?
C36 C37 C40 120.0 . . ?
C36 C37 H37 120.0 . . ?
C40 C37 H37 120.0 . . ?
C37 C40 C35 120.0 . . ?
C37 C40 H40 120.0 . . ?
C35 C40 H40 120.0 . . ?
C36A C35A C40A 120.0 . . ?
C36A C35A H35A 120.0 . . ?
C40A C35A H35A 120.0 . . ?
C37A C36A C35A 120.0 . . ?
C37A C36A H36A 120.0 . . ?
C35A C36A H36A 120.0 . . ?
C38A C37A C36A 120.0 . . ?
C38A C37A H37A 120.0 . . ?
C36A C37A H37A 120.0 . . ?
C39A C38A C37A 120.0 . . ?
C39A C38A H38A 120.0 . . ?
C37A C38A H38A 120.0 . . ?
C38A C39A C40A 120.0 . . ?
C38A C39A H39A 120.0 . . ?
C40A C39A H39A 120.0 . . ?
C39A C40A C35A 120.0 . . ?
C39A C40A H40A 120.0 . . ?
C35A C40A H40A 120.0 . . ?
N2 Sb1 N1 70.10(6) . . ?
N2 Sb1 Cl1 88.37(4) . . ?
N1 Sb1 Cl1 85.16(4) . . ?
N2 Sb1 N3 135.55(6) . . ?
N1 Sb1 N3 66.15(6) . . ?
Cl1 Sb1 N3 80.64(4) . . ?
N2 Sb1 Cl2 93.12(5) . . ?
N1 Sb1 Cl2 161.10(5) . . ?
Cl1 Sb1 Cl2 85.74(2) . . ?
N3 Sb1 Cl2 128.34(4) . . ?
O2 S1 O1 114.29(17) . . ?
O2 S1 O3 116.49(19) . . ?
O1 S1 O3 113.51(16) . . ?
O2 S1 C34 104.19(16) . . ?
O1 S1 C34 102.57(16) . . ?
O3 S1 C34 103.55(15) . . ?
F1 C34 F2 110.2(3) . . ?
F1 C34 F3 104.5(3) . . ?
F2 C34 F3 106.7(3) . . ?
F1 C34 S1 111.2(2) . . ?
F2 C34 S1 111.9(2) . . ?
F3 C34 S1 112.0(3) . . ?
C5 N1 C1 120.48(17) . . ?
C5 N1 Sb1 117.12(13) . . ?
C1 N1 Sb1 121.24(14) . . ?
C6 N2 C10 121.22(19) . . ?
C6 N2 Sb1 119.07(14) . . ?
C10 N2 Sb1 119.17(13) . . ?
C7 N3 C22 123.89(19) . . ?
C7 N3 Sb1 117.56(15) . . ?
C22 N3 Sb1 116.36(13) . . ?
N1 C1 C2 120.8(2) . . ?
N1 C1 C7 116.17(17) . . ?
C2 C1 C7 123.01(19) . . ?
C3 C2 C1 118.8(2) . . ?
C3 C2 H2 120.6 . . ?
C1 C2 H2 120.6 . . ?
C2 C3 C4 120.1(2) . . ?
C2 C3 H3 120.0 . . ?
C4 C3 H3 120.0 . . ?
C3 C4 C5 118.2(2) . . ?
C3 C4 H4 120.9 . . ?
C5 C4 H4 120.9 . . ?
N1 C5 C4 121.57(19) . . ?
N1 C5 C6 115.64(17) . . ?
C4 C5 C6 122.7(2) . . ?
N2 C6 C5 117.40(19) . . ?
N2 C6 C8 124.5(2) . . ?
C5 C6 C8 118.06(19) . . ?
N3 C7 C9 125.5(2) . . ?
N3 C7 C1 115.60(19) . . ?
C9 C7 C1 118.93(19) . . ?
C6 C8 H8A 109.5 . . ?
C6 C8 H8B 109.5 . . ?
H8A C8 H8B 109.5 . . ?
C6 C8 H8C 109.5 . . ?
H8A C8 H8C 109.5 . . ?
H8B C8 H8C 109.5 . . ?
C7 C9 H9A 109.5 . . ?
C7 C9 H9B 109.5 . . ?
H9A C9 H9B 109.5 . . ?
C7 C9 H9C 109.5 . . ?
H9A C9 H9C 109.5 . . ?
H9B C9 H9C 109.5 . . ?
C11 C10 C15 122.9(2) . . ?
C11 C10 N2 117.79(19) . . ?
C15 C10 N2 119.32(19) . . ?
C12 C11 C10 117.1(2) . . ?
C12 C11 C16 120.2(2) . . ?
C10 C11 C16 122.6(2) . . ?
C13 C12 C11 121.4(2) . . ?
C13 C12 H12 119.3 . . ?
C11 C12 H12 119.3 . . ?
C12 C13 C14 120.4(2) . . ?
C12 C13 H13 119.8 . . ?
C14 C13 H13 119.8 . . ?
C13 C14 C15 121.2(2) . . ?
C13 C14 H14 119.4 . . ?
C15 C14 H14 119.4 . . ?
C14 C15 C10 117.1(2) . . ?
C14 C15 C17 119.6(2) . . ?
C10 C15 C17 123.3(2) . . ?
C11 C16 C19 110.9(3) . . ?
C11 C16 C18 112.4(3) . . ?
C19 C16 C18 111.0(3) . . ?
C11 C16 H16 107.5 . . ?
C19 C16 H16 107.5 . . ?
C18 C16 H16 107.5 . . ?
C21 C17 C15 112.0(2) . . ?
C21 C17 C20 109.6(2) . . ?
C15 C17 C20 110.7(2) . . ?
C21 C17 H17 108.1 . . ?
C15 C17 H17 108.1 . . ?
C20 C17 H17 108.1 . . ?
C16 C18 H18A 109.5 . . ?
C16 C18 H18B 109.5 . . ?
H18A C18 H18B 109.5 . . ?
C16 C18 H18C 109.5 . . ?
H18A C18 H18C 109.5 . . ?
H18B C18 H18C 109.5 . . ?
C16 C19 H19A 109.5 . . ?
C16 C19 H19B 109.5 . . ?
H19A C19 H19B 109.5 . . ?
C16 C19 H19C 109.5 . . ?
H19A C19 H19C 109.5 . . ?
H19B C19 H19C 109.5 . . ?
C17 C20 H20A 109.5 . . ?
C17 C20 H20B 109.5 . . ?
H20A C20 H20B 109.5 . . ?
C17 C20 H20C 109.5 . . ?
H20A C20 H20C 109.5 . . ?
H20B C20 H20C 109.5 . . ?
C17 C21 H21A 109.5 . . ?
C17 C21 H21B 109.5 . . ?
H21A C21 H21B 109.5 . . ?
C17 C21 H21C 109.5 . . ?
H21A C21 H21C 109.5 . . ?
H21B C21 H21C 109.5 . . ?
C27 C22 C23 122.2(2) . . ?
C27 C22 N3 118.3(2) . . ?
C23 C22 N3 119.1(2) . . ?
C24 C23 C22 117.4(2) . . ?
C24 C23 C28 120.5(2) . . ?
C22 C23 C28 122.1(2) . . ?
C25 C24 C23 121.1(3) . . ?
C25 C24 H24 119.4 . . ?
C23 C24 H24 119.4 . . ?
C26 C25 C24 120.5(3) . . ?
C26 C25 H25 119.8 . . ?
C24 C25 H25 119.8 . . ?
C25 C26 C27 121.3(3) . . ?
C25 C26 H26 119.4 . . ?
C27 C26 H26 119.4 . . ?
C26 C27 C22 117.5(2) . . ?
C26 C27 C29 120.0(2) . . ?
C22 C27 C29 122.5(2) . . ?
C23 C28 C31 109.8(3) . . ?
C23 C28 C30 112.1(2) . . ?
C31 C28 C30 110.4(3) . . ?
C23 C28 H28 108.1 . . ?
C31 C28 H28 108.1 . . ?
C30 C28 H28 108.1 . . ?
C27 C29 C33 112.1(2) . . ?
C27 C29 C32 110.7(2) . . ?
C33 C29 C32 110.8(2) . . ?
C27 C29 H29 107.7 . . ?
C33 C29 H29 107.7 . . ?
C32 C29 H29 107.7 . . ?
C28 C30 H30A 109.5 . . ?
C28 C30 H30B 109.5 . . ?
H30A C30 H30B 109.5 . . ?
C28 C30 H30C 109.5 . . ?
H30A C30 H30C 109.5 . . ?
H30B C30 H30C 109.5 . . ?
C28 C31 H31A 109.5 . . ?
C28 C31 H31B 109.5 . . ?
H31A C31 H31B 109.5 . . ?
C28 C31 H31C 109.5 . . ?
H31A C31 H31C 109.5 . . ?
H31B C31 H31C 109.5 . . ?
C29 C32 H32A 109.5 . . ?
C29 C32 H32B 109.5 . . ?
H32A C32 H32B 109.5 . . ?
C29 C32 H32C 109.5 . . ?
H32A C32 H32C 109.5 . . ?
H32B C32 H32C 109.5 . . ?
C29 C33 H33A 109.5 . . ?
C29 C33 H33B 109.5 . . ?
H33A C33 H33B 109.5 . . ?
C29 C33 H33C 109.5 . . ?
H33A C33 H33C 109.5 . . ?
H33B C33 H33C 109.5 . . ?

loop_
_geom_bond_atom_site_label_1
_geom_bond_atom_site_label_2
_geom_bond_distance
_geom_bond_site_symmetry_2
_geom_bond_publ_flag
C35 C38 1.3900 . ?
C35 C40 1.3900 . ?
C35 H35 0.9500 . ?
C38 C39 1.3900 . ?
C38 H38 0.9500 . ?
C39 C36 1.3900 . ?
C39 H39 0.9500 . ?
C36 C37 1.3900 . ?
C36 H36 0.9500 . ?
C37 C40 1.3900 . ?
C37 H37 0.9500 . ?
C40 H40 0.9500 . ?
C35A C36A 1.3900 . ?
C35A C40A 1.3900 . ?
C35A H35A 0.9500 . ?
C36A C37A 1.3900 . ?
C36A H36A 0.9500 . ?
C37A C38A 1.3900 . ?
C37A H37A 0.9500 . ?
C38A C39A 1.3900 . ?
C38A H38A 0.9500 . ?
C39A C40A 1.3900 . ?
C39A H39A 0.9500 . ?
C40A H40A 0.9500 . ?
Sb1 N2 2.3002(18) . ?
Sb1 N1 2.3294(17) . ?
Sb1 Cl1 2.3560(6) . ?
Sb1 N3 2.4925(18) . ?
Sb1 Cl2 2.5281(6) . ?
S1 O2 1.419(2) . ?
S1 O1 1.431(2) . ?
S1 O3 1.431(2) . ?
S1 C34 1.808(4) . ?
C34 F1 1.316(4) . ?
C34 F2 1.320(4) . ?
C34 F3 1.329(4) . ?
N1 C5 1.336(3) . ?
N1 C1 1.342(3) . ?
N2 C6 1.287(3) . ?
N2 C10 1.453(3) . ?
N3 C7 1.279(3) . ?
N3 C22 1.436(3) . ?
C1 C2 1.396(3) . ?
C1 C7 1.488(3) . ?
C2 C3 1.380(3) . ?
C2 H2 0.9500 . ?
C3 C4 1.385(3) . ?
C3 H3 0.9500 . ?
C4 C5 1.393(3) . ?
C4 H4 0.9500 . ?
C5 C6 1.488(3) . ?
C6 C8 1.489(3) . ?
C7 C9 1.487(3) . ?
C8 H8A 0.9800 . ?
C8 H8B 0.9800 . ?
C8 H8C 0.9800 . ?
C9 H9A 0.9800 . ?
C9 H9B 0.9800 . ?
C9 H9C 0.9800 . ?
C10 C11 1.400(3) . ?
C10 C15 1.402(3) . ?
C11 C12 1.393(3) . ?
C11 C16 1.521(3) . ?
C12 C13 1.375(4) . ?
C12 H12 0.9500 . ?
C13 C14 1.379(4) . ?
C13 H13 0.9500 . ?
C14 C15 1.393(3) . ?
C14 H14 0.9500 . ?
C15 C17 1.520(3) . ?
C16 C19 1.524(5) . ?
C16 C18 1.527(5) . ?
C16 H16 1.0000 . ?
C17 C21 1.520(4) . ?
C17 C20 1.532(4) . ?
C17 H17 1.0000 . ?
C18 H18A 0.9800 . ?
C18 H18B 0.9800 . ?
C18 H18C 0.9800 . ?
C19 H19A 0.9800 . ?
C19 H19B 0.9800 . ?
C19 H19C 0.9800 . ?
C20 H20A 0.9800 . ?
C20 H20B 0.9800 . ?
C20 H20C 0.9800 . ?
C21 H21A 0.9800 . ?
C21 H21B 0.9800 . ?
C21 H21C 0.9800 . ?
C22 C27 1.403(3) . ?
C22 C23 1.405(3) . ?
C23 C24 1.391(4) . ?
C23 C28 1.519(4) . ?
C24 C25 1.378(4) . ?
C24 H24 0.9500 . ?
C25 C26 1.373(4) . ?
C25 H25 0.9500 . ?
C26 C27 1.389(3) . ?
C26 H26 0.9500 . ?
C27 C29 1.516(3) . ?
C28 C31 1.533(5) . ?
C28 C30 1.533(4) . ?
C28 H28 1.0000 . ?
C29 C33 1.526(4) . ?
C29 C32 1.530(4) . ?
C29 H29 1.0000 . ?
C30 H30A 0.9800 . ?
C30 H30B 0.9800 . ?
C30 H30C 0.9800 . ?
C31 H31A 0.9800 . ?
C31 H31B 0.9800 . ?
C31 H31C 0.9800 . ?
C32 H32A 0.9800 . ?
C32 H32B 0.9800 . ?
C32 H32C 0.9800 . ?
C33 H33A 0.9800 . ?
C33 H33B 0.9800 . ?
C33 H33C 0.9800 . ?

loop_
_geom_torsion_atom_site_label_1
_geom_torsion_atom_site_label_2
_geom_torsion_atom_site_label_3
_geom_torsion_atom_site_label_4
_geom_torsion
_geom_torsion_site_symmetry_1
_geom_torsion_site_symmetry_2
_geom_torsion_site_symmetry_3
_geom_torsion_site_symmetry_4
_geom_torsion_publ_flag
C40 C35 C38 C39 0.0 . . . . ?
C35 C38 C39 C36 0.0 . . . . ?
C38 C39 C36 C37 0.0 . . . . ?
C39 C36 C37 C40 0.0 . . . . ?
C36 C37 C40 C35 0.0 . . . . ?
C38 C35 C40 C37 0.0 . . . . ?
C40A C35A C36A C37A 0.0 . . . . ?
C35A C36A C37A C38A 0.0 . . . . ?
C36A C37A C38A C39A 0.0 . . . . ?
C37A C38A C39A C40A 0.0 . . . . ?
C38A C39A C40A C35A 0.0 . . . . ?
C36A C35A C40A C39A 0.0 . . . . ?
O2 S1 C34 F1 -178.9(3) . . . . ?
O1 S1 C34 F1 61.7(3) . . . . ?
O3 S1 C34 F1 -56.6(3) . . . . ?
O2 S1 C34 F2 57.3(3) . . . . ?
O1 S1 C34 F2 -62.1(3) . . . . ?
O3 S1 C34 F2 179.6(3) . . . . ?
O2 S1 C34 F3 -62.3(3) . . . . ?
O1 S1 C34 F3 178.3(2) . . . . ?
O3 S1 C34 F3 59.9(3) . . . . ?
C5 N1 C1 C2 1.9(3) . . . . ?
Sb1 N1 C1 C2 169.25(15) . . . . ?
C5 N1 C1 C7 -177.76(18) . . . . ?
Sb1 N1 C1 C7 -10.4(2) . . . . ?
N1 C1 C2 C3 0.5(3) . . . . ?
C7 C1 C2 C3 -179.8(2) . . . . ?
C1 C2 C3 C4 -1.8(3) . . . . ?
C2 C3 C4 C5 0.6(3) . . . . ?
C1 N1 C5 C4 -3.1(3) . . . . ?
Sb1 N1 C5 C4 -170.96(15) . . . . ?
C1 N1 C5 C6 174.61(17) . . . . ?
Sb1 N1 C5 C6 6.8(2) . . . . ?
C3 C4 C5 N1 1.8(3) . . . . ?
C3 C4 C5 C6 -175.8(2) . . . . ?
C10 N2 C6 C5 -177.26(17) . . . . ?
Sb1 N2 C6 C5 -5.8(2) . . . . ?
C10 N2 C6 C8 0.2(3) . . . . ?
Sb1 N2 C6 C8 171.74(18) . . . . ?
N1 C5 C6 N2 -0.8(3) . . . . ?
C4 C5 C6 N2 176.90(19) . . . . ?
N1 C5 C6 C8 -178.46(19) . . . . ?
C4 C5 C6 C8 -0.8(3) . . . . ?
C22 N3 C7 C9 0.8(4) . . . . ?
Sb1 N3 C7 C9 -161.8(2) . . . . ?
C22 N3 C7 C1 179.55(18) . . . . ?
Sb1 N3 C7 C1 17.0(2) . . . . ?
N1 C1 C7 N3 -5.2(3) . . . . ?
C2 C1 C7 N3 175.1(2) . . . . ?
N1 C1 C7 C9 173.6(2) . . . . ?
C2 C1 C7 C9 -6.0(3) . . . . ?
C6 N2 C10 C11 96.7(3) . . . . ?
Sb1 N2 C10 C11 -74.8(2) . . . . ?
C6 N2 C10 C15 -85.4(3) . . . . ?
Sb1 N2 C10 C15 103.2(2) . . . . ?
C15 C10 C11 C12 -1.1(4) . . . . ?
N2 C10 C11 C12 176.7(2) . . . . ?
C15 C10 C11 C16 176.9(3) . . . . ?
N2 C10 C11 C16 -5.2(4) . . . . ?
C10 C11 C12 C13 1.3(5) . . . . ?
C16 C11 C12 C13 -176.8(3) . . . . ?
C11 C12 C13 C14 -0.3(5) . . . . ?
C12 C13 C14 C15 -0.9(5) . . . . ?
C13 C14 C15 C10 1.0(4) . . . . ?
C13 C14 C15 C17 179.5(3) . . . . ?
C11 C10 C15 C14 0.0(4) . . . . ?
N2 C10 C15 C14 -177.8(2) . . . . ?
C11 C10 C15 C17 -178.5(2) . . . . ?
N2 C10 C15 C17 3.7(4) . . . . ?
C12 C11 C16 C19 56.6(4) . . . . ?
C10 C11 C16 C19 -121.4(3) . . . . ?
C12 C11 C16 C18 -68.3(4) . . . . ?
C10 C11 C16 C18 113.7(3) . . . . ?
C14 C15 C17 C21 58.8(3) . . . . ?
C10 C15 C17 C21 -122.7(3) . . . . ?
C14 C15 C17 C20 -63.8(3) . . . . ?
C10 C15 C17 C20 114.6(3) . . . . ?
C7 N3 C22 C27 -93.9(3) . . . . ?
Sb1 N3 C22 C27 68.8(2) . . . . ?
C7 N3 C22 C23 92.8(3) . . . . ?
Sb1 N3 C22 C23 -104.4(2) . . . . ?
C27 C22 C23 C24 -1.5(4) . . . . ?
N3 C22 C23 C24 171.5(2) . . . . ?
C27 C22 C23 C28 176.5(2) . . . . ?
N3 C22 C23 C28 -10.6(4) . . . . ?
C22 C23 C24 C25 0.1(5) . . . . ?
C28 C23 C24 C25 -177.9(3) . . . . ?
C23 C24 C25 C26 1.4(6) . . . . ?
C24 C25 C26 C27 -1.6(6) . . . . ?
C25 C26 C27 C22 0.3(4) . . . . ?
C25 C26 C27 C29 178.9(3) . . . . ?
C23 C22 C27 C26 1.3(4) . . . . ?
N3 C22 C27 C26 -171.7(2) . . . . ?
C23 C22 C27 C29 -177.3(2) . . . . ?
N3 C22 C27 C29 9.7(3) . . . . ?
C24 C23 C28 C31 71.7(4) . . . . ?
C22 C23 C28 C31 -106.1(3) . . . . ?
C24 C23 C28 C30 -51.4(4) . . . . ?
C22 C23 C28 C30 130.7(3) . . . . ?
C26 C27 C29 C33 60.0(3) . . . . ?
C22 C27 C29 C33 -121.5(3) . . . . ?
C26 C27 C29 C32 -64.3(3) . . . . ?
C22 C27 C29 C32 114.2(3) . . . . ?
